data_4349488
loop_
_publ_author_name
'Zhang, Qiurui'
'Zhang, Wenjuan'
'Wang, Shengdong'
'Solan, Gregory A.'
'Liang, Tongling'
'Rajendran, Natesan Mannangatti'
'Sun, Wen-Hua'

_publ_section_title
;
 Sodium iminoquinolates with cubic and hexagonal prismatic motifs:
 synthesis, characterization and their catalytic behavior toward the ROP
 of rac-lactide
;
_journal_issue 9
_journal_name_full 'Inorganic Chemistry Frontiers'
_journal_page_first 1178
_journal_paper_doi 10.1039/C6QI00155F
_journal_volume 3
_journal_year 2016
_chemical_formula_moiety 'C172 H132 N8 Na4 O4, 2(C7 H8)'
_chemical_formula_sum 'C186 H148 N8 Na4 O4'
_chemical_formula_weight 2651.08
_space_group_crystal_system monoclinic
_space_group_IT_number 15
_space_group_name_Hall '-C 2yc'
_space_group_name_H-M_alt 'C 1 2/c 1'
_atom_sites_solution_hydrogens geom
_atom_sites_solution_primary direct
_atom_sites_solution_secondary difmap
_audit_creation_date 2016-05-26
_audit_creation_method
;
Olex2 1.2
(compiled 2016.02.19 svn.r3266 for OlexSys, GUI svn.r5155)
;
_audit_update_record
;
2016-05-26 deposited with the CCDC.
2016-07-18 downloaded from the CCDC.
;
_cell_angle_alpha 90.00
_cell_angle_beta 109.39(3)
_cell_angle_gamma 90.00
_cell_formula_units_Z 4
_cell_length_a 31.790(6)
_cell_length_b 18.998(4)
_cell_length_c 30.209(6)
_cell_measurement_reflns_used 23388
_cell_measurement_temperature 173.1500
_cell_measurement_theta_max 27.4838
_cell_measurement_theta_min 1.2689
_cell_volume 17210(7)
_computing_cell_refinement 'CrystalClear (Rigaku Inc., 2007)'
_computing_data_collection 'CrystalClear (Rigaku Inc., 2007)'
_computing_data_reduction 'CrystalClear (Rigaku Inc., 2007)'
_computing_molecular_graphics 'Olex2 (Dolomanov et al., 2009)'
_computing_publication_material 'Olex2 (Dolomanov et al., 2009)'
_computing_structure_refinement 'ShelXL (Sheldrick, 2015)'
_computing_structure_solution
;
????
;
_diffrn_ambient_temperature 173.1500
_diffrn_detector_area_resol_mean 28.5714
_diffrn_measured_fraction_theta_full 0.999
_diffrn_measured_fraction_theta_max 0.999
_diffrn_measurement_details
;
scan:
	Number of images: 360
	           Slice: -110.0000 - 70.0000
	     Image width: 0.5000
	        Exp time: 3.0000
	   Rotation axis: Omega
	           Omega: 0.0000
	             Chi: 45.0000
	             Phi: 90.0000
	             XTD: 45.0547
	          2theta: -19.9853
scan:
	Number of images: 358
	           Slice: -110.0000 - 69.0000
	     Image width: 0.5000
	        Exp time: 3.0000
	   Rotation axis: Omega
	           Omega: 0.0000
	             Chi: 45.0000
	             Phi: 270.0000
	             XTD: 45.0547
	          2theta: -19.9853
scan:
	Number of images: 332
	           Slice: -110.0000 - 56.0000
	     Image width: 0.5000
	        Exp time: 3.0000
	   Rotation axis: Omega
	           Omega: 0.0000
	             Chi: 45.0000
	             Phi: 0.0000
	             XTD: 45.0547
	          2theta: -19.9853
scan:
	Number of images: 180
	           Slice: -87.5000 - 2.5000
	     Image width: 0.5000
	        Exp time: 3.0000
	   Rotation axis: Omega
	           Omega: 0.0000
	             Chi: 45.0000
	             Phi: 180.0000
	             XTD: 45.0547
	          2theta: -19.9853
;
_diffrn_measurement_device
;
Saturn724+ (2x2 bin mode)
;
_diffrn_measurement_device_details
;
AFC10: Fixed Chi 2 circle
;
_diffrn_measurement_device_type 'Bruker P4'
_diffrn_measurement_method dtprofit.ref
_diffrn_orient_matrix_type d*Trek
_diffrn_orient_matrix_UB_11 0.0157
_diffrn_orient_matrix_UB_12 0.0169
_diffrn_orient_matrix_UB_13 -0.0240
_diffrn_orient_matrix_UB_21 -0.0454
_diffrn_orient_matrix_UB_22 0.0052
_diffrn_orient_matrix_UB_23 -0.0261
_diffrn_orient_matrix_UB_31 -0.0005
_diffrn_orient_matrix_UB_32 0.0342
_diffrn_orient_matrix_UB_33 0.0076
_diffrn_radiation_detector CCD
_diffrn_radiation_monochromator Confocal
_diffrn_radiation_type MoK\a
_diffrn_radiation_wavelength 0.71073
_diffrn_reflns_av_R_equivalents 0.0882
_diffrn_reflns_av_unetI/netI 0.0577
_diffrn_reflns_limit_h_max 41
_diffrn_reflns_limit_h_min -41
_diffrn_reflns_limit_k_max 24
_diffrn_reflns_limit_k_min -24
_diffrn_reflns_limit_l_max 39
_diffrn_reflns_limit_l_min -39
_diffrn_reflns_number 120753
_diffrn_reflns_theta_full 27.48
_diffrn_reflns_theta_max 27.48
_diffrn_reflns_theta_min 1.27
_diffrn_source 'Rotating Anode'
_diffrn_source_current 24.0000
_diffrn_source_power 1.2000
_diffrn_source_voltage 50.0000
_exptl_absorpt_coefficient_mu 0.069
_exptl_absorpt_correction_T_max 1.0000
_exptl_absorpt_correction_T_min 0.6566
_exptl_absorpt_correction_type multi-scan
_exptl_crystal_colour red
_exptl_crystal_colour_primary red
_exptl_crystal_density_diffrn 1.023
_exptl_crystal_density_method 'not measured'
_exptl_crystal_description block
_exptl_crystal_F_000 5584
_exptl_crystal_size_max 0.419
_exptl_crystal_size_mid 0.265
_exptl_crystal_size_min 0.122
_platon_squeeze_details
;

;
_refine_diff_density_max 0.536
_refine_diff_density_min -0.214
_refine_diff_density_rms 0.051
_refine_ls_extinction_method none
_refine_ls_goodness_of_fit_ref 1.178
_refine_ls_hydrogen_treatment constr
_refine_ls_matrix_type full
_refine_ls_number_parameters 913
_refine_ls_number_reflns 19726
_refine_ls_number_restraints 0
_refine_ls_restrained_S_all 1.178
_refine_ls_R_factor_all 0.1340
_refine_ls_R_factor_gt 0.1047
_refine_ls_shift/su_max 0.001
_refine_ls_shift/su_mean 0.000
_refine_ls_structure_factor_coef Fsqd
_refine_ls_weighting_details 'calc w=1/[\s^2^(Fo^2^)+(0.0648P)^2^+29.0628P] where P=(Fo^2^+2Fc^2^)/3'
_refine_ls_weighting_scheme calc
_refine_ls_wR_factor_gt 0.2151
_refine_ls_wR_factor_ref 0.2312
_reflns_number_gt 15823
_reflns_number_total 19726
_reflns_threshold_expression >2sigma(I)
_cod_data_source_file c6qi00155f1.cif
_cod_data_source_block C4
_cod_original_cell_volume 17210(6)
_cod_database_code 4349488
_diffrn_number_total 20324
_olex2_refinement_description
;
1. Fixed Uiso
 At 1.2 times of:
  All C(H) groups
 At 1.5 times of:
  All C(H,H,H) groups
2.a Ternary CH refined with riding coordinates:
 C61(H61), C31(H31), C74(H74), C18(H18)
2.b Aromatic/amide H refined with riding coordinates:
 C56(H56), C58(H58), C53(H53), C10(H10), C76(H76), C43(H43), C13(H13),
 C15(H15), C45(H45), C63(H63), C80(H80), C3(H3), C39(H39), C86(H86), C82(H82),
 C69(H69), C46(H46), C4(H4), C67(H67), C73(H73), C66(H66), C33(H33), C72(H72),
 C2(H2), C65(H65), C47(H47), C37(H37), C64(H64), C26(H26), C71(H71), C79(H79),
 C77(H77), C36(H36), C30(H30), C27(H27), C92(H92), C34(H34), C78(H78), C20(H20),
  C70(H70), C40(H40), C42(H42), C8(H8), C85(H85), C28(H28), C41(H41), C88(H88),
 C51(H51), C83(H83), C24(H24), C50(H50), C7(H7), C35(H35), C84(H84), C29(H29),
 C21(H21), C89(H89), C22(H22), C91(H91), C23(H23), C90(H90)
2.c Idealised Me refined as rotating group:
 C17(H17A,H17B,H17C), C60(H60A,H60B,H60C), C93(H93A,H93B,H93C)
;
_olex2_submission_special_instructions 'No special instructions were received'

loop_
_space_group_symop_id
_space_group_symop_operation_xyz
1 'x, y, z'
2 '-x, y, -z+1/2'
3 'x+1/2, y+1/2, z'
4 '-x+1/2, y+1/2, -z+1/2'
5 '-x, -y, -z'
6 'x, -y, z-1/2'
7 '-x+1/2, -y+1/2, -z'
8 'x+1/2, -y+1/2, z-1/2'

loop_
_atom_site_label
_atom_site_type_symbol
_atom_site_fract_x
_atom_site_fract_y
_atom_site_fract_z
_atom_site_U_iso_or_equiv
_atom_site_adp_type
_atom_site_occupancy
_atom_site_calc_flag
_atom_site_refinement_flags_posn
Na2 Na -0.00352(4) 0.72043(6) 0.30493(4) 0.0387(3) Uani 1 d .
Na1 Na -0.05685(4) 0.84073(6) 0.23398(4) 0.0409(3) Uani 1 d .
O2 O 0.05548(7) 0.72060(11) 0.27052(7) 0.0386(5) Uani 1 d .
N3 N 0.04165(8) 0.62068(13) 0.33036(8) 0.0357(5) Uani 1 d .
N1 N -0.06898(8) 0.93644(13) 0.18140(8) 0.0384(6) Uani 1 d .
N2 N -0.13664(8) 0.91863(13) 0.22191(8) 0.0377(6) Uani 1 d .
N4 N -0.02112(8) 0.64230(12) 0.37551(8) 0.0330(5) Uani 1 d .
C59 C -0.02964(9) 0.67323(14) 0.45071(9) 0.0308(6) Uani 1 d .
C12 C -0.17024(10) 0.93717(16) 0.28365(10) 0.0374(7) Uani 1 d .
C54 C -0.04893(9) 0.64804(14) 0.40481(9) 0.0295(6) Uani 1 d .
C11 C -0.17468(9) 0.91718(16) 0.23749(10) 0.0359(6) Uani 1 d .
C61 C 0.01980(9) 0.69332(15) 0.46902(9) 0.0342(6) Uani 1 d .
H61 H 0.0260 0.7170 0.4430 0.041 Uiso 1 calc R
C55 C -0.09440(9) 0.63295(14) 0.38639(9) 0.0315(6) Uani 1 d .
C56 C -0.12055(10) 0.64145(15) 0.41507(10) 0.0352(6) Uani 1 d .
H56 H -0.1509 0.6316 0.4030 0.042 Uiso 1 calc R
C6 C -0.04209(10) 0.94045(16) 0.15444(10) 0.0381(7) Uani 1 d .
C58 C -0.05707(10) 0.68052(16) 0.47801(10) 0.0368(6) Uani 1 d .
H58 H -0.0447 0.6968 0.5086 0.044 Uiso 1 calc R
C75 C -0.16364(10) 0.62992(15) 0.31442(9) 0.0342(6) Uani 1 d .
C81 C -0.10593(10) 0.52988(16) 0.33014(10) 0.0383(7) Uani 1 d .
C53 C -0.00006(10) 0.58425(16) 0.37959(10) 0.0374(7) Uani 1 d .
H53 H -0.0070 0.5482 0.3969 0.045 Uiso 1 calc R
C44 C 0.08514(10) 0.67152(16) 0.28661(10) 0.0367(7) Uani 1 d .
C31 C -0.12392(10) 0.95887(16) 0.31724(10) 0.0375(7) Uani 1 d .
H31 H -0.1027 0.9268 0.3105 0.045 Uiso 1 calc R
C68 C 0.05158(10) 0.63105(15) 0.48248(10) 0.0353(6) Uani 1 d .
C38 C -0.11062(10) 1.03244(16) 0.30685(10) 0.0381(7) Uani 1 d .
C10 C -0.13361(11) 0.97375(18) 0.19922(11) 0.0450(8) Uani 1 d .
H10 H -0.1535 1.0102 0.1979 0.054 Uiso 1 calc R
C52 C 0.03476(10) 0.57158(16) 0.35818(11) 0.0397(7) Uani 1 d .
C62 C 0.02952(10) 0.74717(16) 0.50877(10) 0.0357(6) Uani 1 d .
C16 C -0.21582(10) 0.89454(16) 0.20642(10) 0.0358(6) Uani 1 d .
C49 C 0.07786(10) 0.61480(16) 0.31619(10) 0.0370(7) Uani 1 d .
C76 C -0.19862(10) 0.58289(17) 0.29907(10) 0.0391(7) Uani 1 d .
H76 H -0.1929 0.5348 0.3006 0.047 Uiso 1 calc R
C32 C -0.11920(10) 0.94618(17) 0.36893(10) 0.0397(7) Uani 1 d .
C57 C -0.10240(10) 0.66418(16) 0.46102(10) 0.0375(7) Uani 1 d .
C43 C -0.06922(12) 1.04138(18) 0.30131(11) 0.0473(8) Uani 1 d .
H43 H -0.0503 1.0030 0.3046 0.057 Uiso 1 calc R
C5 C -0.04812(12) 0.99363(18) 0.11943(11) 0.0475(8) Uani 1 d .
C1 C -0.00842(10) 0.88635(16) 0.16092(10) 0.0371(7) Uani 1 d .
C13 C -0.20813(10) 0.93646(16) 0.29707(10) 0.0393(7) Uani 1 d .
H13 H -0.2055 0.9502 0.3274 0.047 Uiso 1 calc R
C14 C -0.24958(10) 0.91607(16) 0.26692(10) 0.0395(7) Uani 1 d .
C48 C 0.10908(12) 0.55971(19) 0.33147(12) 0.0489(8) Uani 1 d .
C15 C -0.25237(10) 0.89464(16) 0.22187(10) 0.0395(7) Uani 1 d .
H15 H -0.2798 0.8798 0.2014 0.047 Uiso 1 calc R
C74 C -0.11458(9) 0.60797(15) 0.33557(9) 0.0337(6) Uani 1 d .
H74 H -0.0987 0.6335 0.3178 0.040 Uiso 1 calc R
C19 C -0.22500(11) 0.93036(18) 0.12231(11) 0.0454(8) Uani 1 d .
C45 C 0.12583(10) 0.66973(19) 0.27830(10) 0.0443(8) Uani 1 d .
H45 H 0.1326 0.7059 0.2610 0.053 Uiso 1 calc R
C63 C 0.02168(13) 0.81701(18) 0.49816(12) 0.0510(8) Uani 1 d .
H63 H 0.0121 0.8311 0.4669 0.061 Uiso 1 calc R
C80 C -0.17331(12) 0.70168(18) 0.31070(11) 0.0471(8) Uani 1 d .
H80 H -0.1501 0.7341 0.3203 0.057 Uiso 1 calc R
C3 C 0.00771(12) 0.9392(2) 0.09439(11) 0.0489(8) Uani 1 d .
H3 H 0.0243 0.9373 0.0742 0.059 Uiso 1 calc R
C17 C -0.29007(11) 0.9156(2) 0.28214(13) 0.0553(9) Uani 1 d .
H17A H -0.2809 0.9166 0.3158 0.083 Uiso 1 calc GR
H17B H -0.3071 0.8737 0.2707 0.083 Uiso 1 calc GR
H17C H -0.3081 0.9562 0.2696 0.083 Uiso 1 calc GR
C39 C -0.13816(11) 1.09026(18) 0.30183(11) 0.0474(8) Uani 1 d .
H39 H -0.1661 1.0849 0.3050 0.057 Uiso 1 calc R
C18 C -0.21969(10) 0.86945(17) 0.15691(10) 0.0408(7) Uani 1 d .
H18 H -0.1914 0.8463 0.1596 0.049 Uiso 1 calc R
C86 C -0.08634(11) 0.50868(19) 0.29754(11) 0.0486(8) Uani 1 d .
H86 H -0.0788 0.5423 0.2790 0.058 Uiso 1 calc R
C82 C -0.11745(12) 0.47888(18) 0.35684(12) 0.0508(8) Uani 1 d .
H82 H -0.1305 0.4923 0.3789 0.061 Uiso 1 calc R
C69 C 0.09306(11) 0.63535(18) 0.47642(12) 0.0462(8) Uani 1 d .
H69 H 0.1001 0.6749 0.4622 0.055 Uiso 1 calc R
C46 C 0.15684(11) 0.6154(2) 0.29510(11) 0.0522(9) Uani 1 d .
H46 H 0.1835 0.6166 0.2887 0.063 Uiso 1 calc R
C25 C -0.25613(10) 0.81349(18) 0.13939(10) 0.0428(7) Uani 1 d .
C4 C -0.02217(12) 0.9921(2) 0.08946(12) 0.0521(9) Uani 1 d .
H4 H -0.0255 1.0267 0.0668 0.062 Uiso 1 calc R
C67 C 0.04464(12) 0.72801(19) 0.55578(11) 0.0554(9) Uani 1 d .
H67 H 0.0506 0.6809 0.5639 0.066 Uiso 1 calc R
C73 C 0.04185(11) 0.57061(16) 0.50341(11) 0.0415(7) Uani 1 d .
H73 H 0.0142 0.5663 0.5074 0.050 Uiso 1 calc R
C66 C 0.05106(13) 0.7784(2) 0.59101(12) 0.0613(10) Uani 1 d .
H66 H 0.0612 0.7649 0.6224 0.074 Uiso 1 calc R
C33 C -0.11547(12) 0.9999(2) 0.40100(11) 0.0502(8) Uani 1 d .
H33 H -0.1179 1.0466 0.3912 0.060 Uiso 1 calc R
C9 C -0.10106(12) 0.98396(17) 0.17501(11) 0.0446(7) Uani 1 d .
C72 C 0.07287(12) 0.51694(18) 0.51835(12) 0.0510(8) Uani 1 d .
H72 H 0.0661 0.4770 0.5325 0.061 Uiso 1 calc R
C2 C 0.01445(11) 0.88700(18) 0.12917(10) 0.0438(7) Uani 1 d .
H2 H 0.0351 0.8516 0.1309 0.053 Uiso 1 calc R
C65 C 0.04245(12) 0.84786(19) 0.57937(13) 0.0538(9) Uani 1 d .
H65 H 0.0466 0.8816 0.6027 0.065 Uiso 1 calc R
C47 C 0.14909(12) 0.5611(2) 0.32049(12) 0.0543(9) Uani 1 d .
H47 H 0.1699 0.5250 0.3306 0.065 Uiso 1 calc R
C60 C -0.13087(12) 0.6735(2) 0.49175(12) 0.0553(9) Uani 1 d .
H60A H -0.1355 0.7228 0.4955 0.083 Uiso 1 calc GR
H60B H -0.1161 0.6527 0.5219 0.083 Uiso 1 calc GR
H60C H -0.1591 0.6509 0.4774 0.083 Uiso 1 calc GR
C37 C -0.11651(11) 0.87736(18) 0.38499(11) 0.0455(8) Uani 1 d .
H37 H -0.1201 0.8406 0.3637 0.055 Uiso 1 calc R
C64 C 0.02768(14) 0.86721(19) 0.53307(14) 0.0611(10) Uani 1 d .
H64 H 0.0216 0.9143 0.5250 0.073 Uiso 1 calc R
C26 C -0.29658(12) 0.8261(2) 0.10501(12) 0.0577(10) Uani 1 d .
H26 H -0.3021 0.8697 0.0902 0.069 Uiso 1 calc R
C71 C 0.11385(12) 0.52284(19) 0.51222(13) 0.0560(9) Uani 1 d .
H71 H 0.1347 0.4869 0.5223 0.067 Uiso 1 calc R
C79 C -0.21671(13) 0.7252(2) 0.29298(13) 0.0593(10) Uani 1 d .
H79 H -0.2226 0.7733 0.2910 0.071 Uiso 1 calc R
C77 C -0.24247(11) 0.6068(2) 0.28131(12) 0.0547(9) Uani 1 d .
H77 H -0.2658 0.5748 0.2715 0.066 Uiso 1 calc R
C36 C -0.10869(12) 0.8620(2) 0.43154(13) 0.0590(10) Uani 1 d .
H36 H -0.1063 0.8154 0.4416 0.071 Uiso 1 calc R
C30 C -0.24863(12) 0.7470(2) 0.15980(12) 0.0537(9) Uani 1 d .
H30 H -0.2213 0.7372 0.1826 0.064 Uiso 1 calc R
C27 C -0.32912(13) 0.7744(2) 0.09231(13) 0.0658(11) Uani 1 d .
H27 H -0.3564 0.7839 0.0694 0.079 Uiso 1 calc R
C92 C 0.17817(15) 0.7660(3) 0.48101(13) 0.0702(12) Uani 1 d .
H92 H 0.2004 0.7584 0.5097 0.084 Uiso 1 calc R
C34 C -0.10804(15) 0.9838(2) 0.44792(13) 0.0667(11) Uani 1 d .
H34 H -0.1055 1.0203 0.4692 0.080 Uiso 1 calc R
C78 C -0.25119(12) 0.6781(2) 0.27834(14) 0.0615(10) Uani 1 d .
H78 H -0.2804 0.6941 0.2664 0.074 Uiso 1 calc R
C20 C -0.24719(12) 0.9915(2) 0.12539(13) 0.0562(9) Uani 1 d .
H20 H -0.2593 0.9967 0.1493 0.067 Uiso 1 calc R
C70 C 0.12388(12) 0.5819(2) 0.49118(14) 0.0553(9) Uani 1 d .
H70 H 0.1515 0.5857 0.4869 0.066 Uiso 1 calc R
C40 C -0.12460(13) 1.15660(19) 0.29215(13) 0.0586(10) Uani 1 d .
H40 H -0.1431 1.1954 0.2897 0.070 Uiso 1 calc R
C42 C -0.05590(13) 1.1074(2) 0.29094(12) 0.0563(9) Uani 1 d .
H42 H -0.0282 1.1131 0.2872 0.068 Uiso 1 calc R
C8 C -0.10710(15) 1.0408(2) 0.14358(15) 0.0675(11) Uani 1 d .
H8 H -0.1287 1.0748 0.1414 0.081 Uiso 1 calc R
C85 C -0.07779(14) 0.4382(2) 0.29218(15) 0.0664(11) Uani 1 d .
H85 H -0.0640 0.4245 0.2708 0.080 Uiso 1 calc R
C28 C -0.32165(14) 0.7094(3) 0.11310(14) 0.0678(11) Uani 1 d .
H28 H -0.3437 0.6750 0.1046 0.081 Uiso 1 calc R
C41 C -0.08405(14) 1.1645(2) 0.28622(13) 0.0629(10) Uani 1 d .
H41 H -0.0754 1.2085 0.2790 0.076 Uiso 1 calc R
C87 C 0.17860(14) 0.7280(2) 0.44192(14) 0.0633(10) Uani 1 d .
C88 C 0.14401(16) 0.7420(3) 0.39924(14) 0.0730(13) Uani 1 d .
H88 H 0.1431 0.7183 0.3720 0.088 Uiso 1 calc R
C51 C 0.06154(14) 0.5113(2) 0.37145(15) 0.0637(11) Uani 1 d .
H51 H 0.0545 0.4760 0.3892 0.076 Uiso 1 calc R
C83 C -0.10977(14) 0.4082(2) 0.35119(14) 0.0635(11) Uani 1 d .
H83 H -0.1179 0.3744 0.3691 0.076 Uiso 1 calc R
C24 C -0.20748(15) 0.9232(2) 0.08611(13) 0.0671(11) Uani 1 d .
H24 H -0.1928 0.8819 0.0833 0.081 Uiso 1 calc R
C50 C 0.09821(14) 0.5056(2) 0.35772(15) 0.0676(11) Uani 1 d .
H50 H 0.1161 0.4658 0.3657 0.081 Uiso 1 calc R
C7 C -0.08055(15) 1.0447(2) 0.11646(14) 0.0674(11) Uani 1 d .
H7 H -0.0840 1.0820 0.0956 0.081 Uiso 1 calc R
C35 C -0.10435(15) 0.9162(2) 0.46343(13) 0.0701(12) Uani 1 d .
H35 H -0.0990 0.9064 0.4950 0.084 Uiso 1 calc R
C84 C -0.09010(15) 0.3887(2) 0.31910(16) 0.0724(12) Uani 1 d .
H84 H -0.0849 0.3412 0.3153 0.087 Uiso 1 calc R
C29 C -0.28069(14) 0.6955(2) 0.14705(14) 0.0667(11) Uani 1 d .
H29 H -0.2750 0.6514 0.1611 0.080 Uiso 1 calc R
C21 C -0.25155(16) 1.0452(2) 0.09311(15) 0.0747(12) Uani 1 d .
H21 H -0.2667 1.0862 0.0955 0.090 Uiso 1 calc R
C89 C 0.11175(17) 0.7907(3) 0.39831(16) 0.0796(14) Uani 1 d .
H89 H 0.0889 0.7989 0.3702 0.096 Uiso 1 calc R
C22 C -0.23374(18) 1.0383(3) 0.05777(15) 0.0872(15) Uani 1 d .
H22 H -0.2364 1.0746 0.0363 0.105 Uiso 1 calc R
C91 C 0.14532(19) 0.8146(3) 0.47780(17) 0.0805(14) Uani 1 d .
H91 H 0.1459 0.8396 0.5044 0.097 Uiso 1 calc R
C23 C -0.21187(19) 0.9769(3) 0.05449(16) 0.0925(17) Uani 1 d .
H23 H -0.1999 0.9718 0.0305 0.111 Uiso 1 calc R
C90 C 0.11211(19) 0.8270(3) 0.43681(19) 0.0849(14) Uani 1 d .
H90 H 0.0900 0.8599 0.4352 0.102 Uiso 1 calc R
C93 C 0.21183(18) 0.6732(4) 0.4428(2) 0.111(2) Uani 1 d .
H93A H 0.2344 0.6927 0.4318 0.167 Uiso 1 calc GR
H93B H 0.1974 0.6348 0.4229 0.167 Uiso 1 calc GR
H93C H 0.2253 0.6564 0.4744 0.167 Uiso 1 calc GR
O1 O -0.00158(7) 0.84001(11) 0.19467(7) 0.0389(5) Uani 1 d .

loop_
_atom_site_aniso_label
_atom_site_aniso_U_11
_atom_site_aniso_U_22
_atom_site_aniso_U_33
_atom_site_aniso_U_23
_atom_site_aniso_U_13
_atom_site_aniso_U_12
Na2 0.0321(6) 0.0464(7) 0.0376(6) 0.0027(5) 0.0116(5) 0.0043(5)
Na1 0.0398(7) 0.0489(7) 0.0356(6) 0.0038(5) 0.0145(5) 0.0044(5)
O2 0.0294(11) 0.0507(13) 0.0377(10) -0.0026(9) 0.0137(9) 0.0023(9)
N3 0.0304(13) 0.0439(14) 0.0336(12) -0.0052(10) 0.0118(10) 0.0006(11)
N1 0.0399(14) 0.0414(14) 0.0348(12) -0.0002(10) 0.0137(11) -0.0008(11)
N2 0.0353(14) 0.0426(14) 0.0328(12) -0.0015(11) 0.0079(10) 0.0020(11)
N4 0.0292(12) 0.0351(13) 0.0315(11) -0.0038(10) 0.0058(10) -0.0014(10)
C59 0.0286(14) 0.0303(14) 0.0306(13) 0.0017(11) 0.0058(11) 0.0004(11)
C12 0.0362(16) 0.0419(17) 0.0322(14) -0.0047(12) 0.0089(12) 0.0060(13)
C54 0.0272(14) 0.0312(14) 0.0294(13) 0.0025(10) 0.0083(11) 0.0018(11)
C11 0.0298(15) 0.0426(17) 0.0348(14) 0.0016(12) 0.0100(12) 0.0085(12)
C61 0.0326(15) 0.0370(15) 0.0292(13) 0.0001(11) 0.0052(11) -0.0012(12)
C55 0.0312(15) 0.0295(14) 0.0319(13) 0.0020(11) 0.0079(11) -0.0011(11)
C56 0.0290(15) 0.0431(17) 0.0336(14) -0.0022(12) 0.0103(12) -0.0025(12)
C6 0.0369(16) 0.0455(17) 0.0317(14) -0.0017(12) 0.0111(12) -0.0078(13)
C58 0.0395(17) 0.0408(16) 0.0281(13) -0.0026(12) 0.0086(12) -0.0005(13)
C75 0.0325(15) 0.0404(16) 0.0282(13) 0.0041(11) 0.0080(11) 0.0037(12)
C81 0.0322(16) 0.0402(17) 0.0347(14) -0.0019(12) 0.0009(12) 0.0024(13)
C53 0.0337(16) 0.0410(17) 0.0368(15) 0.0010(12) 0.0108(12) -0.0058(13)
C44 0.0304(15) 0.0476(18) 0.0317(14) -0.0117(12) 0.0099(12) -0.0007(13)
C31 0.0371(16) 0.0387(16) 0.0335(14) -0.0060(12) 0.0075(12) 0.0033(13)
C68 0.0343(16) 0.0320(15) 0.0349(14) -0.0042(11) 0.0052(12) -0.0006(12)
C38 0.0325(16) 0.0434(17) 0.0311(14) -0.0042(12) 0.0008(12) 0.0005(13)
C10 0.0444(19) 0.0491(19) 0.0393(16) 0.0018(14) 0.0108(14) 0.0111(15)
C52 0.0373(17) 0.0383(16) 0.0448(16) -0.0017(13) 0.0152(13) 0.0019(13)
C62 0.0297(15) 0.0382(16) 0.0330(14) -0.0004(12) 0.0024(11) -0.0004(12)
C16 0.0310(15) 0.0412(16) 0.0347(14) -0.0020(12) 0.0101(12) 0.0065(12)
C49 0.0303(15) 0.0467(18) 0.0337(14) -0.0107(12) 0.0102(12) 0.0026(13)
C76 0.0370(17) 0.0444(17) 0.0341(14) 0.0006(12) 0.0092(12) -0.0042(13)
C32 0.0327(16) 0.0491(18) 0.0356(15) -0.0028(13) 0.0092(12) 0.0011(13)
C57 0.0369(16) 0.0412(17) 0.0392(15) -0.0011(13) 0.0190(13) -0.0008(13)
C43 0.049(2) 0.050(2) 0.0417(17) 0.0007(14) 0.0133(15) -0.0008(15)
C5 0.053(2) 0.0490(19) 0.0437(17) 0.0047(14) 0.0202(15) -0.0020(16)
C1 0.0368(16) 0.0455(17) 0.0301(14) -0.0052(12) 0.0128(12) -0.0094(13)
C13 0.0392(17) 0.0433(17) 0.0350(15) -0.0049(12) 0.0118(13) 0.0089(13)
C14 0.0349(16) 0.0446(17) 0.0407(16) -0.0027(13) 0.0148(13) 0.0070(13)
C48 0.049(2) 0.055(2) 0.0454(18) 0.0010(15) 0.0194(15) 0.0164(16)
C15 0.0315(16) 0.0472(18) 0.0345(15) -0.0042(13) 0.0040(12) 0.0055(13)
C74 0.0311(15) 0.0402(16) 0.0272(13) 0.0009(11) 0.0064(11) 0.0000(12)
C19 0.0438(18) 0.0482(19) 0.0404(16) 0.0009(14) 0.0087(14) 0.0090(15)
C45 0.0320(16) 0.069(2) 0.0340(15) -0.0089(14) 0.0131(13) -0.0003(15)
C63 0.069(2) 0.0431(19) 0.0398(17) 0.0000(14) 0.0172(16) 0.0010(17)
C80 0.0456(19) 0.0473(19) 0.0437(17) -0.0009(14) 0.0085(15) 0.0001(15)
C3 0.048(2) 0.068(2) 0.0346(15) -0.0019(15) 0.0193(14) -0.0151(17)
C17 0.0417(19) 0.075(3) 0.053(2) -0.0130(18) 0.0205(16) 0.0032(17)
C39 0.0400(18) 0.049(2) 0.0452(17) -0.0024(14) 0.0029(14) 0.0050(15)
C18 0.0362(17) 0.0522(19) 0.0321(14) -0.0068(13) 0.0088(12) 0.0117(14)
C86 0.0449(19) 0.053(2) 0.0432(17) -0.0071(15) 0.0086(15) 0.0038(16)
C82 0.054(2) 0.047(2) 0.0462(18) 0.0037(15) 0.0101(16) -0.0018(16)
C69 0.0362(17) 0.0469(19) 0.058(2) 0.0041(15) 0.0193(15) -0.0017(14)
C46 0.0262(16) 0.086(3) 0.0445(18) -0.0117(18) 0.0124(14) 0.0105(17)
C25 0.0352(17) 0.058(2) 0.0343(15) -0.0106(14) 0.0102(13) 0.0051(14)
C4 0.057(2) 0.060(2) 0.0410(17) 0.0088(15) 0.0178(16) -0.0044(18)
C67 0.063(2) 0.048(2) 0.0404(17) -0.0072(15) -0.0022(16) 0.0073(17)
C73 0.0349(17) 0.0417(17) 0.0439(16) 0.0045(13) 0.0080(13) 0.0000(13)
C66 0.070(3) 0.061(2) 0.0385(17) -0.0079(16) -0.0015(17) 0.001(2)
C33 0.052(2) 0.062(2) 0.0384(16) -0.0054(15) 0.0170(15) -0.0012(17)
C9 0.051(2) 0.0430(18) 0.0425(17) 0.0077(14) 0.0194(15) 0.0074(15)
C72 0.048(2) 0.0439(19) 0.055(2) 0.0069(15) 0.0084(16) 0.0019(15)
C2 0.0380(17) 0.057(2) 0.0378(16) -0.0046(14) 0.0144(13) -0.0083(15)
C65 0.054(2) 0.048(2) 0.053(2) -0.0204(16) 0.0106(17) -0.0100(16)
C47 0.0417(19) 0.074(3) 0.0499(19) -0.0026(18) 0.0182(16) 0.0257(18)
C60 0.047(2) 0.078(3) 0.0443(18) -0.0093(17) 0.0196(16) -0.0022(18)
C37 0.0422(18) 0.051(2) 0.0405(16) 0.0017(14) 0.0102(14) -0.0009(15)
C64 0.088(3) 0.0378(19) 0.061(2) -0.0070(16) 0.029(2) 0.0015(19)
C26 0.048(2) 0.072(3) 0.0419(18) -0.0107(17) -0.0007(15) 0.0037(18)
C71 0.044(2) 0.047(2) 0.069(2) 0.0029(17) 0.0093(17) 0.0105(16)
C79 0.059(2) 0.049(2) 0.061(2) 0.0035(17) 0.0089(18) 0.0164(18)
C77 0.0349(18) 0.074(3) 0.0493(19) 0.0079(17) 0.0054(15) -0.0107(17)
C36 0.053(2) 0.061(2) 0.060(2) 0.0154(18) 0.0146(18) -0.0084(18)
C30 0.044(2) 0.061(2) 0.0505(19) -0.0010(17) 0.0078(16) -0.0034(17)
C27 0.048(2) 0.091(3) 0.046(2) -0.015(2) -0.0019(16) -0.003(2)
C92 0.063(3) 0.095(3) 0.0416(19) 0.005(2) 0.0019(18) -0.025(2)
C34 0.081(3) 0.075(3) 0.045(2) -0.0175(19) 0.022(2) -0.013(2)
C78 0.0357(19) 0.079(3) 0.063(2) 0.014(2) 0.0073(17) 0.0120(19)
C20 0.056(2) 0.061(2) 0.052(2) 0.0029(17) 0.0195(17) 0.0185(18)
C70 0.0332(18) 0.059(2) 0.073(2) 0.0008(18) 0.0162(17) 0.0027(16)
C40 0.058(2) 0.043(2) 0.058(2) 0.0001(16) -0.0040(18) 0.0063(17)
C42 0.053(2) 0.069(2) 0.0471(19) 0.0012(17) 0.0171(17) -0.0071(19)
C8 0.076(3) 0.063(3) 0.075(3) 0.027(2) 0.040(2) 0.027(2)
C85 0.067(3) 0.064(3) 0.065(2) -0.014(2) 0.016(2) 0.022(2)
C28 0.063(3) 0.085(3) 0.055(2) -0.022(2) 0.020(2) -0.023(2)
C41 0.069(3) 0.057(2) 0.052(2) 0.0008(17) 0.0065(19) -0.013(2)
C87 0.053(2) 0.079(3) 0.059(2) -0.003(2) 0.0198(19) -0.022(2)
C88 0.084(3) 0.090(3) 0.047(2) -0.016(2) 0.024(2) -0.042(3)
C51 0.072(3) 0.053(2) 0.077(3) 0.0175(19) 0.041(2) 0.020(2)
C83 0.065(3) 0.046(2) 0.064(2) 0.0085(18) 0.000(2) 0.0002(18)
C24 0.088(3) 0.073(3) 0.047(2) 0.0121(18) 0.031(2) 0.030(2)
C50 0.067(3) 0.059(2) 0.085(3) 0.013(2) 0.035(2) 0.031(2)
C7 0.084(3) 0.061(2) 0.068(2) 0.029(2) 0.040(2) 0.017(2)
C35 0.081(3) 0.085(3) 0.042(2) 0.002(2) 0.0172(19) -0.018(2)
C84 0.078(3) 0.045(2) 0.076(3) -0.006(2) 0.001(2) 0.019(2)
C29 0.071(3) 0.066(3) 0.062(2) -0.002(2) 0.020(2) -0.011(2)
C21 0.088(3) 0.067(3) 0.062(2) 0.017(2) 0.015(2) 0.027(2)
C89 0.072(3) 0.093(4) 0.061(3) 0.025(2) 0.004(2) -0.014(3)
C22 0.122(4) 0.078(3) 0.056(2) 0.032(2) 0.023(3) 0.024(3)
C91 0.103(4) 0.072(3) 0.074(3) -0.003(2) 0.038(3) -0.026(3)
C23 0.129(5) 0.102(4) 0.062(3) 0.019(3) 0.052(3) 0.033(3)
C90 0.098(4) 0.068(3) 0.089(4) 0.016(3) 0.032(3) -0.004(3)
C93 0.073(4) 0.163(6) 0.096(4) -0.006(4) 0.027(3) -0.006(4)
O1 0.0360(11) 0.0458(12) 0.0364(10) 0.0030(9) 0.0140(9) -0.0001(9)

loop_
_atom_type_symbol
_atom_type_description
_atom_type_scat_dispersion_real
_atom_type_scat_dispersion_imag
_atom_type_scat_source
C C 0.0033 0.0016 'International Tables Vol C Tables 4.2.6.8 and 6.1.1.4'
H H 0.0000 0.0000 'International Tables Vol C Tables 4.2.6.8 and 6.1.1.4'
N N 0.0061 0.0033 'International Tables Vol C Tables 4.2.6.8 and 6.1.1.4'
O O 0.0106 0.0060 'International Tables Vol C Tables 4.2.6.8 and 6.1.1.4'
Na Na 0.0362 0.0249 'International Tables Vol C Tables 4.2.6.8 and 6.1.1.4'

loop_
_geom_angle_atom_site_label_1
_geom_angle_atom_site_label_2
_geom_angle_atom_site_label_3
_geom_angle
_geom_angle_site_symmetry_1
_geom_angle_site_symmetry_3
Na2 Na2 Na1 55.97(3) 2 2
Na1 Na2 Na2 62.55(4) . 2
Na1 Na2 Na1 61.85(5) . 2
O2 Na2 Na2 43.23(6) . 2
O2 Na2 Na2 45.55(6) 2 2
O2 Na2 Na1 45.48(6) 2 .
O2 Na2 Na1 41.69(6) . 2
O2 Na2 Na1 87.68(6) 2 2
O2 Na2 Na1 91.43(6) . .
O2 Na2 O2 88.78(8) 2 .
O2 Na2 N3 118.66(9) 2 .
O2 Na2 N4 119.31(8) 2 .
O2 Na2 N4 134.77(8) . .
N3 Na2 Na2 95.06(7) . 2
N3 Na2 Na1 157.59(8) . .
N3 Na2 Na1 107.38(7) . 2
N3 Na2 O2 70.46(8) . .
N3 Na2 N4 65.07(8) . .
N4 Na2 Na2 146.84(5) . 2
N4 Na2 Na1 152.69(7) . 2
N4 Na2 Na1 133.73(7) . .
O1 Na2 Na2 88.72(6) 2 2
O1 Na2 Na1 44.83(6) 2 2
O1 Na2 Na1 46.64(6) 2 .
O1 Na2 O2 91.72(8) 2 2
O1 Na2 O2 86.40(8) 2 .
O1 Na2 N3 140.24(10) 2 .
O1 Na2 N4 123.78(8) 2 .
Na2 Na1 Na2 61.49(4) . 2
Na2 Na1 Na1 62.34(4) . 2
Na1 Na1 Na2 55.81(3) 2 2
O2 Na1 Na2 44.90(6) 2 2
O2 Na1 Na2 46.54(6) 2 .
O2 Na1 Na1 88.72(6) 2 2
O2 Na1 N1 136.94(9) 2 .
O2 Na1 N2 122.92(9) 2 .
O2 Na1 O1 86.22(8) 2 .
O2 Na1 O1 91.37(8) 2 2
N1 Na1 Na2 158.59(8) . .
N1 Na1 Na2 105.51(7) . 2
N1 Na1 Na1 96.41(8) . 2
N1 Na1 N2 64.84(9) . .
N1 Na1 O1 69.99(8) . .
N2 Na1 Na2 151.14(7) . 2
N2 Na1 Na2 134.86(7) . .
N2 Na1 Na1 147.98(6) . 2
O1 Na1 Na2 90.86(6) . .
O1 Na1 Na2 87.03(6) 2 2
O1 Na1 Na2 41.45(6) . 2
O1 Na1 Na2 45.23(6) 2 .
O1 Na1 Na1 45.19(6) 2 2
O1 Na1 Na1 43.00(6) . 2
O1 Na1 N1 121.91(10) 2 .
O1 Na1 N2 121.50(8) 2 .
O1 Na1 N2 134.27(8) . .
O1 Na1 O1 88.19(8) 2 .
Na2 O2 Na2 91.22(8) 2 .
Na1 O2 Na2 93.41(8) 2 .
Na1 O2 Na2 87.97(8) 2 2
C44 O2 Na2 113.98(18) . .
C44 O2 Na2 123.75(17) . 2
C44 O2 Na1 135.39(19) . 2
C52 N3 Na2 124.4(2) . .
C52 N3 C49 118.6(3) . .
C49 N3 Na2 116.9(2) . .
C6 N1 Na1 116.7(2) . .
C9 N1 Na1 124.6(2) . .
C9 N1 C6 118.6(3) . .
C11 N2 Na1 139.27(18) . .
C10 N2 Na1 105.8(2) . .
C10 N2 C11 114.5(3) . .
C54 N4 Na2 137.89(17) . .
C53 N4 Na2 107.49(19) . .
C53 N4 C54 114.4(2) . .
C54 C59 C61 120.1(2) . .
C58 C59 C54 117.8(3) . .
C58 C59 C61 122.1(2) . .
C11 C12 C31 119.0(3) . .
C13 C12 C11 118.3(3) . .
C13 C12 C31 122.7(3) . .
C59 C54 N4 118.4(2) . .
C55 C54 N4 120.2(2) . .
C55 C54 C59 121.3(2) . .
C12 C11 N2 120.1(3) . .
C16 C11 N2 119.1(2) . .
C16 C11 C12 120.8(3) . .
C68 C61 C59 114.4(2) . .
C68 C61 C62 111.5(2) . .
C62 C61 C59 111.5(2) . .
C54 C55 C74 119.8(2) . .
C56 C55 C54 118.7(2) . .
C56 C55 C74 121.4(2) . .
C57 C56 C55 121.5(3) . .
N1 C6 C5 121.6(3) . .
N1 C6 C1 117.4(3) . .
C5 C6 C1 120.9(3) . .
C59 C58 C57 122.3(3) . .
C76 C75 C74 123.9(3) . .
C76 C75 C80 118.3(3) . .
C80 C75 C74 117.8(3) . .
C86 C81 C74 119.8(3) . .
C82 C81 C74 121.6(3) . .
C82 C81 C86 118.5(3) . .
N4 C53 C52 123.0(3) . .
O2 C44 C49 120.9(3) . .
O2 C44 C45 123.4(3) . .
C45 C44 C49 115.8(3) . .
C38 C31 C12 112.3(2) . .
C38 C31 C32 114.4(2) . .
C32 C31 C12 112.1(3) . .
C69 C68 C61 119.5(3) . .
C69 C68 C73 118.1(3) . .
C73 C68 C61 122.3(3) . .
C43 C38 C31 118.4(3) . .
C39 C38 C31 122.9(3) . .
C39 C38 C43 118.7(3) . .
N2 C10 C9 124.8(3) . .
N3 C52 C53 118.1(3) . .
N3 C52 C51 123.0(3) . .
C51 C52 C53 118.7(3) . .
C63 C62 C61 119.4(3) . .
C63 C62 C67 117.9(3) . .
C67 C62 C61 122.6(3) . .
C11 C16 C18 120.2(3) . .
C15 C16 C11 118.3(3) . .
C15 C16 C18 121.5(3) . .
N3 C49 C44 116.9(3) . .
N3 C49 C48 122.4(3) . .
C48 C49 C44 120.5(3) . .
C75 C76 C77 120.6(3) . .
C33 C32 C31 123.5(3) . .
C33 C32 C37 117.9(3) . .
C37 C32 C31 118.5(3) . .
C56 C57 C58 118.3(3) . .
C56 C57 C60 121.3(3) . .
C58 C57 C60 120.4(3) . .
C38 C43 C42 120.5(3) . .
C4 C5 C6 119.7(3) . .
C7 C5 C6 117.0(3) . .
C7 C5 C4 123.3(3) . .
C2 C1 C6 115.8(3) . .
O1 C1 C6 120.4(2) . .
O1 C1 C2 123.8(3) . .
C14 C13 C12 122.5(3) . .
C13 C14 C15 117.5(3) . .
C13 C14 C17 121.6(3) . .
C15 C14 C17 120.9(3) . .
C49 C48 C47 119.9(3) . .
C50 C48 C49 116.6(3) . .
C50 C48 C47 123.5(3) . .
C16 C15 C14 122.6(3) . .
C55 C74 C75 111.3(2) . .
C81 C74 C55 112.3(2) . .
C81 C74 C75 114.4(2) . .
C20 C19 C18 122.3(3) . .
C20 C19 C24 119.0(3) . .
C24 C19 C18 118.8(3) . .
C44 C45 C46 122.3(3) . .
C62 C63 C64 121.3(3) . .
C79 C80 C75 121.0(3) . .
C4 C3 C2 122.1(3) . .
C38 C39 C40 120.9(3) . .
C19 C18 C16 112.7(3) . .
C19 C18 C25 112.9(3) . .
C25 C18 C16 111.0(3) . .
C85 C86 C81 121.0(4) . .
C83 C82 C81 121.0(4) . .
C70 C69 C68 121.1(3) . .
C47 C46 C45 121.8(3) . .
C26 C25 C18 123.3(3) . .
C26 C25 C30 118.1(3) . .
C30 C25 C18 118.6(3) . .
C3 C4 C5 118.8(3) . .
C62 C67 C66 120.9(3) . .
C72 C73 C68 120.8(3) . .
C65 C66 C67 120.0(3) . .
C32 C33 C34 119.8(4) . .
N1 C9 C10 118.3(3) . .
N1 C9 C8 123.1(3) . .
C8 C9 C10 118.5(3) . .
C71 C72 C73 119.9(3) . .
C1 C2 C3 122.6(3) . .
C66 C65 C64 119.5(3) . .
C46 C47 C48 119.5(3) . .
C36 C37 C32 121.8(3) . .
C65 C64 C63 120.4(3) . .
C25 C26 C27 120.6(4) . .
C70 C71 C72 120.1(3) . .
C78 C79 C80 120.2(4) . .
C78 C77 C76 120.0(3) . .
C37 C36 C35 119.7(4) . .
C29 C30 C25 121.4(3) . .
C28 C27 C26 120.8(4) . .
C91 C92 C87 120.8(4) . .
C35 C34 C33 121.7(4) . .
C79 C78 C77 119.9(3) . .
C19 C20 C21 120.5(4) . .
C69 C70 C71 120.0(3) . .
C41 C40 C39 119.8(4) . .
C41 C42 C43 119.7(4) . .
C7 C8 C9 118.3(3) . .
C84 C85 C86 119.0(4) . .
C27 C28 C29 119.1(4) . .
C40 C41 C42 120.4(4) . .
C92 C87 C88 117.0(4) . .
C92 C87 C93 124.0(4) . .
C88 C87 C93 119.0(4) . .
C89 C88 C87 119.6(4) . .
C50 C51 C52 118.4(3) . .
C84 C83 C82 119.4(4) . .
C23 C24 C19 120.0(4) . .
C51 C50 C48 120.5(3) . .
C8 C7 C5 121.1(3) . .
C34 C35 C36 119.0(4) . .
C83 C84 C85 121.1(4) . .
C30 C29 C28 119.9(4) . .
C22 C21 C20 120.4(4) . .
C90 C89 C88 122.3(4) . .
C21 C22 C23 119.0(4) . .
C90 C91 C92 121.7(5) . .
C24 C23 C22 121.1(4) . .
C89 C90 C91 118.7(5) . .
Na2 O1 Na1 93.72(8) 2 .
Na2 O1 Na1 88.13(8) 2 2
Na1 O1 Na1 91.81(8) 2 .
C1 O1 Na2 131.92(18) . 2
C1 O1 Na1 126.24(18) . 2
C1 O1 Na1 114.66(18) . .

loop_
_geom_bond_atom_site_label_1
_geom_bond_atom_site_label_2
_geom_bond_distance
_geom_bond_site_symmetry_2
Na2 Na2 3.400(2) 2
Na2 Na1 3.2061(18) .
Na2 Na1 3.4332(17) 2
Na2 O2 2.329(2) 2
Na2 O2 2.428(2) .
Na2 N3 2.348(3) .
Na2 N4 2.803(3) .
Na2 O1 2.277(2) 2
Na1 Na2 3.4332(17) 2
Na1 Na1 3.418(3) 2
Na1 O2 2.287(3) 2
Na1 N1 2.360(3) .
Na1 N2 2.853(3) .
Na1 O1 2.426(2) .
Na1 O1 2.332(2) 2
O2 Na2 2.329(2) 2
O2 Na1 2.287(3) 2
O2 C44 1.300(4) .
N3 C52 1.322(4) .
N3 C49 1.359(4) .
N1 C6 1.365(4) .
N1 C9 1.327(4) .
N2 C11 1.436(4) .
N2 C10 1.273(4) .
N4 C54 1.448(3) .
N4 C53 1.275(4) .
C59 C54 1.401(4) .
C59 C61 1.531(4) .
C59 C58 1.392(4) .
C12 C11 1.406(4) .
C12 C31 1.541(4) .
C12 C13 1.393(4) .
C54 C55 1.396(4) .
C11 C16 1.401(4) .
C61 C68 1.521(4) .
C61 C62 1.529(4) .
C55 C56 1.395(4) .
C55 C74 1.530(4) .
C56 C57 1.384(4) .
C6 C5 1.429(4) .
C6 C1 1.449(4) .
C58 C57 1.395(4) .
C75 C76 1.381(4) .
C75 C74 1.534(4) .
C75 C80 1.394(4) .
C81 C74 1.528(4) .
C81 C86 1.388(4) .
C81 C82 1.386(4) .
C53 C52 1.475(4) .
C44 C49 1.467(4) .
C44 C45 1.398(4) .
C31 C38 1.523(4) .
C31 C32 1.537(4) .
C68 C69 1.393(4) .
C68 C73 1.394(4) .
C38 C43 1.391(4) .
C38 C39 1.381(4) .
C10 C9 1.465(4) .
C52 C51 1.404(5) .
C62 C63 1.368(4) .
C62 C67 1.388(4) .
C16 C15 1.389(4) .
C16 C18 1.535(4) .
C49 C48 1.410(4) .
C76 C77 1.393(5) .
C32 C33 1.384(4) .
C32 C37 1.387(4) .
C57 C60 1.507(4) .
C43 C42 1.393(5) .
C5 C4 1.413(5) .
C5 C7 1.397(5) .
C1 C2 1.383(4) .
C1 O1 1.309(3) .
C13 C14 1.385(4) .
C14 C15 1.395(4) .
C14 C17 1.504(4) .
C48 C47 1.417(5) .
C48 C50 1.409(5) .
C19 C18 1.531(4) .
C19 C20 1.378(5) .
C19 C24 1.389(5) .
C45 C46 1.401(5) .
C63 C64 1.387(5) .
C80 C79 1.378(5) .
C3 C4 1.356(5) .
C3 C2 1.408(5) .
C39 C40 1.394(5) .
C18 C25 1.532(5) .
C86 C85 1.386(5) .
C82 C83 1.385(5) .
C69 C70 1.378(5) .
C46 C47 1.356(5) .
C25 C26 1.379(4) .
C25 C30 1.392(5) .
C67 C66 1.395(5) .
C73 C72 1.386(4) .
C66 C65 1.369(5) .
C33 C34 1.391(5) .
C9 C8 1.408(5) .
C72 C71 1.380(5) .
C65 C64 1.370(5) .
C37 C36 1.376(5) .
C26 C27 1.385(5) .
C71 C70 1.379(5) .
C79 C78 1.371(5) .
C77 C78 1.378(5) .
C36 C35 1.385(6) .
C30 C29 1.372(5) .
C27 C28 1.370(6) .
C92 C87 1.388(6) .
C92 C91 1.374(7) .
C34 C35 1.359(6) .
C20 C21 1.387(5) .
C40 C41 1.367(6) .
C42 C41 1.383(5) .
C8 C7 1.360(5) .
C85 C84 1.383(6) .
C28 C29 1.389(6) .
C87 C88 1.414(6) .
C87 C93 1.477(7) .
C88 C89 1.375(7) .
C51 C50 1.365(5) .
C83 C84 1.368(6) .
C24 C23 1.373(6) .
C21 C22 1.371(6) .
C89 C90 1.349(7) .
C22 C23 1.379(6) .
C91 C90 1.355(7) .
O1 Na2 2.277(2) 2
O1 Na1 2.332(2) 2

loop_
_platon_squeeze_void_nr
_platon_squeeze_void_average_x
_platon_squeeze_void_average_y
_platon_squeeze_void_average_z
_platon_squeeze_void_volume
_platon_squeeze_void_count_electrons
_platon_squeeze_void_content
1 0.170 0.750 -0.080 1880 370 ' '
2 0.670 0.250 -0.080 1880 370 ' '
3 0.000 0.013 0.250 9 1 ' '
4 0.500 0.513 0.250 9 1 ' '
5 0.000 0.987 0.750 9 1 ' '
6 0.500 0.487 0.750 9 1 ' '
